data_1549541
loop_
_publ_author_name
'K\"oferstein, Roberto'
'Robl, Christian'

_publ_section_title
;
 \"Uber die Schichtstruktur von Cu2(H2O)4[C4H4N2][C6H2(COO)4]&#x00B7;2H2O
;
_journal_issue 10
_journal_name_full 'Zeitschrift f\"ur anorganische und allgemeine Chemie'
_journal_page_first 1756
_journal_paper_doi 10.1002/zaac.200500141
_journal_volume 631
_journal_year 2005
_chemical_formula_sum 'C14 H18 Cu2 N2 O14'
_chemical_formula_weight 565.380
_space_group_IT_number 2
_symmetry_Int_Tables_number 2
_symmetry_space_group_name_Hall '-P 1'
_symmetry_space_group_name_H-M 'P -1'
_audit_creation_date 2018-06-13
_audit_creation_method SHELXL
_audit_update_record 2018-06-13
_cell_angle_alpha 74.24(2)
_cell_angle_beta 79.235(15)
_cell_angle_gamma 65.451(10)
_cell_formula_units_Z 1
_cell_length_a 7.2394(7)
_cell_length_b 8.1338(14)
_cell_length_c 9.310(2)
_cell_volume 478.19(15)
_refine_ls_R_factor_all 0.035
_refine_ls_R_factor_obs 0.033
_cod_data_source_file Cupyzpym-1.cif
_cod_data_source_block cupyzh
_cod_original_cell_volume 478.2(1)
_cod_original_sg_symbol_Hall -P_1
_cod_database_code 1549541

loop_
_symmetry_equiv_pos_site_id
_symmetry_equiv_pos_as_xyz
1 x,y,z
2 -x,-y,-z

loop_
_atom_site_aniso_label
_atom_site_aniso_U_11
_atom_site_aniso_U_22
_atom_site_aniso_U_33
_atom_site_aniso_U_12
_atom_site_aniso_U_13
_atom_site_aniso_U_23
Cu 0.0134(2) 0.0233(2) 0.0222(2) -0.00946(14) 0.00042(13) -0.01319(14)
N 0.0184(12) 0.0258(13) 0.0244(13) -0.0124(10) 0.0008(10) -0.0132(10)
O1 0.0390(15) 0.094(2) 0.0380(15) -0.050(2) 0.0202(12) -0.037(2)
O2 0.0250(13) 0.052(2) 0.066(2) 0.0112(12) -0.0180(13) -0.044(2)
O3 0.0289(12) 0.060(2) 0.0289(12) -0.0297(12) 0.0091(10) -0.0266(12)
O4 0.0186(10) 0.0355(12) 0.0281(11) -0.0166(9) 0.0027(8) -0.0193(10)
OW1 0.0298(14) 0.055(2) 0.038(2) -0.0260(13) 0.0058(11) -0.0284(13)
OW2 0.0287(14) 0.044(2) 0.055(2) -0.0028(12) -0.0117(12) -0.0327(14)
OW3 0.058(2) 0.067(2) 0.037(2) -0.038(2) -0.0141(14) -0.0003(15)
C1 0.031(2) 0.025(2) 0.031(2) -0.0166(14) -0.0052(13) -0.0073(13)
C2 0.029(2) 0.028(2) 0.027(2) -0.0158(14) -0.0069(13) -0.0060(13)
C3 0.0133(14) 0.053(2) 0.038(2) -0.0123(15) -0.0001(13) -0.034(2)
C4 0.0156(13) 0.0214(14) 0.0228(14) -0.0075(11) -0.0025(11) -0.0105(11)
C5 0.0134(13) 0.0192(13) 0.0213(14) -0.0069(11) -0.0001(10) -0.0090(11)
C6 0.0141(13) 0.0188(13) 0.0201(14) -0.0085(11) -0.0016(10) -0.0081(11)
C7 0.0130(13) 0.0234(14) 0.0255(15) -0.0093(11) -0.0009(11) -0.0122(12)

loop_
_atom_site_label
_atom_site_type_symbol
_atom_site_fract_x
_atom_site_fract_y
_atom_site_fract_z
_atom_site_occupancy
_atom_site_symmetry_multiplicity
_atom_site_Wyckoff_symbol
_atom_site_calc_flag
_atom_site_thermal_displace_type
_atom_site_U_iso_or_equiv
Cu Cu 0.2123(0) 0.6845(0) 0.6772(0) 1.000 2 i d Uani 0.01730(13)
N N 0.0959(4) 0.5730(4) 0.5657(3) 1.000 2 i d Uani 0.0202(5)
O1 O -0.0909(4) 0.9328(5) 0.6896(3) 1.000 2 i d Uani 0.0471(8)
O2 O -0.0357(4) 0.6691(4) 0.8504(3) 1.000 2 i d Uani 0.0480(8)
O3 O 0.5680(4) 0.8294(4) 0.6588(3) 1.000 2 i d Uani 0.0331(6)
O4 O 0.2967(3) 0.7939(3) 0.8010(2) 1.000 2 i d Uani 0.0233(5)
OW1 O 0.3664(4) 0.7808(4) 0.4756(3) 1.000 2 i d Uani 0.0352(6)
OW2 O 0.4576(4) 0.4344(4) 0.7363(4) 1.000 2 i d Uani 0.0407(7)
OW3 O 0.7533(5) 0.4094(5) 0.8956(4) 1.000 2 i d Uani 0.0500(8)
C1 C -0.0018(5) 0.6701(5) 0.4431(4) 1.000 2 i d Uani 0.0263(7)
C2 C 0.0969(5) 0.4033(5) 0.6231(4) 1.000 2 i d Uani 0.0258(7)
C3 C 0.1437(5) 1.1648(5) 1.1951(4) 1.000 2 i d Uani 0.0303(8)
C4 C 0.4491(4) 0.8420(4) 0.7723(3) 1.000 2 i d Uani 0.0184(6)
C5 C 0.3329(4) 1.0777(4) 1.0981(3) 1.000 2 i d Uani 0.0170(5)
C6 C 0.4770(4) 0.9224(4) 0.8908(3) 1.000 2 i d Uani 0.0161(5)
C7 C 0.3122(4) 1.0008(4) 0.9887(3) 1.000 2 i d Uani 0.0185(6)
H1 H 0.0053(57) 0.7935(54) 0.3990(42) 1.000 2 i d Uiso 0.033(6)
H2 H 0.1703(58) 0.3296(53) 0.7116(43) 1.000 2 i d Uiso 0.033(6)
H3 H 0.1833(58) 0.9957(52) 0.9838(41) 1.000 2 i d Uiso 0.033(6)
H11 H 0.4378(73) 0.8051(66) 0.5170(53) 1.000 2 i d Uiso 0.054(6)
H12 H 0.3044(79) 0.8619(70) 0.4292(58) 1.000 2 i d Uiso 0.054(6)
H21 H 0.5163(72) 0.3745(69) 0.6744(54) 1.000 2 i d Uiso 0.054(6)
H22 H 0.5344(73) 0.4275(67) 0.7904(54) 1.000 2 i d Uiso 0.054(6)
H31 H 0.8008(81) 0.4660(74) 0.8908(60) 1.000 2 i d Uiso 0.054(6)
H32 H 0.7480(72) 0.3601(67) 0.9908(56) 1.000 2 i d Uiso 0.054(6)

loop_
_atom_type_symbol
Cu
N
O
C
H

loop_
_geom_angle_atom_site_label_1
_geom_angle_atom_site_label_2
_geom_angle_atom_site_label_3
_geom_angle_site_symmetry_1
_geom_angle_site_symmetry_2
_geom_angle_site_symmetry_3
_geom_angle
_geom_angle_publ_flag
O4 Cu N . . . 173.35(9) no
O4 Cu OW2 . . . 90.15(10) no
N Cu OW2 . . . 92.34(10) no
O4 Cu OW1 . . . 94.92(10) no
N Cu OW1 . . . 91.02(10) no
OW2 Cu OW1 . . . 94.70(12) no
O4 Cu O2 . . . 88.64(9) no
N Cu O2 . . . 84.76(10) no
OW2 Cu O2 . . . 104.93(12) no
OW1 Cu O2 . . . 160.05(11) no
O4 Cu O1 . . . 83.66(9) no
N Cu O1 . . . 92.13(10) no
OW2 Cu O1 . . . 161.95(11) no
OW1 Cu O1 . . . 102.70(11) no
O2 Cu O1 . . . 58.13(10) no
C1 N C2 . . . 117.7(3) no
C1 N Cu . . . 122.1(2) no
C2 N Cu . . . 119.9(2) no
C3 O1 Cu 2_577 . . 87.6(2) no
C3 O2 Cu 2_577 . . 92.1(2) no
C4 O4 Cu . . . 126.8(2) no
Cu OW1 H11 . . . 95.0(34) no
Cu OW1 H12 . . . 114.7(44) no
H11 OW1 H12 . . . 109.7(53) no
Cu OW2 H21 . . . 119.0(35) no
Cu OW2 H22 . . . 119.1(35) no
H21 OW2 H22 . . . 110.9(47) no
H31 OW3 H32 . . . 102.9(54) no
N C1 C2 . . 2_566 121.1(3) no
N C1 H1 . . . 116.4(22) no
C2 C1 H1 2_566 . . 122.4(22) no
N C2 C1 . . 2_566 121.3(3) no
N C2 H2 . . . 118.6(23) no
C1 C2 H2 2_566 . . 120.1(23) no
O2 C3 O1 2_577 . 2_577 122.0(3) no
O2 C3 C5 2_577 . . 117.7(3) no
O1 C3 C5 2_577 . . 120.0(3) no
O3 C4 O4 . . . 125.8(3) no
O3 C4 C6 . . . 119.6(3) no
O4 C4 C6 . . . 114.6(2) no
C7 C5 C6 . . 2_677 119.3(3) no
C7 C5 C3 . . . 117.2(2) no
C6 C5 C3 2_677 . . 123.5(2) no
C7 C6 C5 . . 2_677 119.4(3) no
C7 C6 C4 . . . 120.1(2) no
C5 C6 C4 2_677 . . 120.5(2) no
C5 C7 C6 . . . 121.4(3) no
C5 C7 H3 . . . 119.4(22) no
C6 C7 H3 . . . 119.2(22) no

loop_
_geom_bond_atom_site_label_1
_geom_bond_atom_site_label_2
_geom_bond_site_symmetry_1
_geom_bond_site_symmetry_2
_geom_bond_distance
_geom_bond_publ_flag
Cu O4 . . 1.941(2) no
Cu N . . 2.020(2) no
Cu OW2 . . 2.085(3) no
Cu OW1 . . 2.128(3) no
Cu O2 . . 2.198(3) no
Cu O1 . . 2.293(3) no
N C1 . . 1.332(4) no
N C2 . . 1.335(4) no
O1 C3 . 2_577 1.251(5) no
O2 C3 . 2_577 1.246(5) no
O3 C4 . . 1.230(4) no
O4 C4 . . 1.278(3) no
OW1 H11 . . 0.81(5) no
OW1 H12 . . 0.70(5) no
OW2 H21 . . 0.80(5) no
OW2 H22 . . 0.79(5) no
OW3 H31 . . 0.67(5) no
OW3 H32 . . 0.87(5) no
C1 C2 . 2_566 1.382(4) no
C1 H1 . . 1.00(4) no
C2 C1 . 2_566 1.382(4) no
C2 H2 . . 0.98(4) no
C3 O2 . 2_577 1.246(5) no
C3 O1 . 2_577 1.251(5) no
C3 C5 . . 1.507(4) no
C4 C6 . . 1.507(4) no
C5 C7 . . 1.391(4) no
C5 C6 . 2_677 1.398(4) no
C6 C7 . . 1.392(4) no
C6 C5 . 2_677 1.398(4) no
C7 H3 . . 0.96(4) no
